data_7051985
loop_
_publ_author_name
'Nath, Naba K.'
'Saha, Binoy K.'
'Nangia, Ashwini'

_publ_section_title
;
 Isostructural polymorphs of triiodophloroglucinol and
 triiodoresorcinol
;
_journal_issue 10
_journal_name_full 'New Journal of Chemistry'
_journal_page_first 1693
_journal_paper_doi 10.1039/b804905j
_journal_volume 32
_journal_year 2008
_chemical_formula_moiety 'C6 H3 I3 O'
_chemical_formula_sum 'C6 H3 I3 O'
_chemical_formula_weight 471.78
_chemical_name_common triiodophenol
_chemical_name_systematic
;
triiodophenol
;
_space_group_IT_number 19
_symmetry_cell_setting orthorhombic
_symmetry_space_group_name_Hall 'P 2ac 2ab'
_symmetry_space_group_name_H-M 'P 21 21 21'
_atom_sites_solution_hydrogens geom
_atom_sites_solution_primary direct
_atom_sites_solution_secondary difmap
_audit_creation_method SHELXL-97
_cell_angle_alpha 90.00
_cell_angle_beta 90.00
_cell_angle_gamma 90.00
_cell_formula_units_Z 4
_cell_length_a 4.3695(5)
_cell_length_b 14.6940(15)
_cell_length_c 14.1839(15)
_cell_measurement_reflns_used 4674
_cell_measurement_temperature 100(2)
_cell_measurement_theta_max 26.01
_cell_measurement_theta_min 2.77
_cell_volume 910.68(17)
_computing_cell_refinement 'Bruker SMART'
_computing_data_collection 'Bruker SMART'
_computing_data_reduction 'Bruker SAINT'
_computing_molecular_graphics 'Bruker SHELXTL'
_computing_publication_material 'Bruker SHELXTL'
_computing_structure_refinement 'SHELXL-97 (Sheldrick, 1997)'
_computing_structure_solution 'SHELXS-97 (Sheldrick, 1990)'
_diffrn_ambient_temperature 100(2)
_diffrn_measured_fraction_theta_full 0.998
_diffrn_measured_fraction_theta_max 0.998
_diffrn_measurement_device_type 'CCD area detector'
_diffrn_measurement_method 'phi and omega scans'
_diffrn_radiation_monochromator graphite
_diffrn_radiation_source 'fine-focus sealed tube'
_diffrn_radiation_type MoK\a
_diffrn_radiation_wavelength 0.71073
_diffrn_reflns_av_R_equivalents 0.0251
_diffrn_reflns_av_sigmaI/netI 0.0277
_diffrn_reflns_limit_h_max 5
_diffrn_reflns_limit_h_min -5
_diffrn_reflns_limit_k_max 18
_diffrn_reflns_limit_k_min -17
_diffrn_reflns_limit_l_max 17
_diffrn_reflns_limit_l_min -15
_diffrn_reflns_number 4958
_diffrn_reflns_theta_full 26.01
_diffrn_reflns_theta_max 26.01
_diffrn_reflns_theta_min 2.00
_exptl_absorpt_coefficient_mu 10.231
_exptl_absorpt_correction_T_max 0.541
_exptl_absorpt_correction_T_min 0.2225
_exptl_absorpt_correction_type multi-scan
_exptl_absorpt_process_details 'SADABS - Bruker Nonius area detector scaling and absorption correction - V2.10'
_exptl_crystal_colour colorless
_exptl_crystal_density_diffrn 3.441
_exptl_crystal_density_method 'not measured'
_exptl_crystal_description Plate
_exptl_crystal_F_000 824
_exptl_crystal_size_max 0.21
_exptl_crystal_size_mid 0.12
_exptl_crystal_size_min 0.06
_refine_diff_density_max 2.301
_refine_diff_density_min -1.328
_refine_diff_density_rms 0.191
_refine_ls_abs_structure_details 'Flack H D (1983), Acta Cryst. A39, 876-881'
_refine_ls_abs_structure_Flack 0.17(10)
_refine_ls_extinction_method none
_refine_ls_goodness_of_fit_ref 1.126
_refine_ls_hydrogen_treatment constr
_refine_ls_matrix_type full
_refine_ls_number_parameters 91
_refine_ls_number_reflns 1797
_refine_ls_number_restraints 0
_refine_ls_restrained_S_all 1.126
_refine_ls_R_factor_all 0.0292
_refine_ls_R_factor_gt 0.0290
_refine_ls_shift/su_max 0.000
_refine_ls_shift/su_mean 0.000
_refine_ls_structure_factor_coef Fsqd
_refine_ls_weighting_details 'calc w=1/[\s^2^(Fo^2^)+(0.0266P)^2^+7.3396P] where P=(Fo^2^+2Fc^2^)/3'
_refine_ls_weighting_scheme calc
_refine_ls_wR_factor_gt 0.0700
_refine_ls_wR_factor_ref 0.0701
_reflns_number_gt 1788
_reflns_number_total 1797
_reflns_threshold_expression >2sigma(I)
_cod_data_source_file b804905j.txt
_cod_data_source_block an567_m_tip
_cod_depositor_comments
;
The following automatic conversions were performed:
'_symmetry_cell_setting' value 'Orthorhombic' changed to 'orthorhombic'
according to '/home/saulius/struct/CIF-dictionaries/cif_core.dic'
dictionary named 'cif_core.dic' version 2.4.1 from 2010-06-29.

Automatic conversion script
Id: cif_fix_enum 1527 2010-12-29 10:47:43Z saulius 
;
_cod_original_sg_symbol_H-M 'P2(1)2(1)2(1) '
_cod_database_code 7051985

loop_
_symmetry_equiv_pos_as_xyz
'x, y, z'
'-x+1/2, -y, z+1/2'
'x+1/2, -y+1/2, -z'
'-x, y+1/2, -z+1/2'

loop_
_atom_site_label
_atom_site_type_symbol
_atom_site_fract_x
_atom_site_fract_y
_atom_site_fract_z
_atom_site_U_iso_or_equiv
_atom_site_adp_type
_atom_site_occupancy
_atom_site_symmetry_multiplicity
_atom_site_calc_flag
_atom_site_refinement_flags
_atom_site_disorder_assembly
_atom_site_disorder_group
I2 I 0.99585(12) -0.15366(4) 0.06286(4) 0.02342(14) Uani 1 1 d . . .
I3 I 0.37865(12) 0.15431(4) 0.27120(4) 0.02702(15) Uani 1 1 d . . .
I1 I 0.28318(13) 0.12772(4) -0.15112(4) 0.02923(16) Uani 1 1 d . . .
C4 C 0.7378(18) -0.0317(5) 0.0631(6) 0.0214(16) Uani 1 1 d . . .
C6 C 0.4901(19) 0.0880(5) 0.1455(6) 0.0197(15) Uani 1 1 d . . .
O1 O 0.193(2) 0.1940(5) 0.0564(6) 0.052(2) Uani 1 1 d . . .
C1 C 0.3735(19) 0.1218(6) 0.0610(6) 0.0229(17) Uani 1 1 d . . .
C2 C 0.4495(19) 0.0771(6) -0.0236(6) 0.0208(17) Uani 1 1 d . . .
C5 C 0.6765(19) 0.0110(5) 0.1469(6) 0.0234(18) Uani 1 1 d . . .
H5 H 0.7572 -0.0108 0.2032 0.028 Uiso 1 1 calc R . .
C3 C 0.631(2) 0.0005(5) -0.0231(6) 0.0202(17) Uani 1 1 d . . .
H3 H 0.6816 -0.0289 -0.0790 0.024 Uiso 1 1 calc R . .

loop_
_atom_site_aniso_label
_atom_site_aniso_U_11
_atom_site_aniso_U_22
_atom_site_aniso_U_33
_atom_site_aniso_U_23
_atom_site_aniso_U_13
_atom_site_aniso_U_12
I2 0.0193(2) 0.0203(2) 0.0306(3) 0.0023(2) 0.0006(2) -0.0003(2)
I3 0.0253(3) 0.0296(3) 0.0261(3) -0.0008(3) 0.0054(2) -0.0002(2)
I1 0.0267(3) 0.0325(3) 0.0285(3) 0.0089(2) -0.0068(2) -0.0040(2)
C4 0.013(4) 0.016(3) 0.036(4) 0.001(3) -0.001(4) -0.005(3)
C6 0.014(3) 0.019(3) 0.026(4) -0.006(3) 0.003(3) 0.004(3)
O1 0.056(5) 0.047(4) 0.054(5) 0.000(4) -0.009(4) 0.014(4)
C1 0.016(3) 0.020(4) 0.032(5) 0.001(4) 0.004(4) 0.002(3)
C2 0.023(5) 0.020(4) 0.019(4) 0.006(3) -0.003(3) -0.005(3)
C5 0.021(4) 0.025(4) 0.024(4) 0.008(3) -0.005(4) -0.012(3)
C3 0.019(4) 0.020(4) 0.022(4) -0.003(3) 0.002(4) -0.002(3)

loop_
_atom_type_symbol
_atom_type_description
_atom_type_scat_dispersion_real
_atom_type_scat_dispersion_imag
_atom_type_scat_source
C C 0.0033 0.0016 'International Tables Vol C Tables 4.2.6.8 and 6.1.1.4'
H H 0.0000 0.0000 'International Tables Vol C Tables 4.2.6.8 and 6.1.1.4'
I I -0.4742 1.8119 'International Tables Vol C Tables 4.2.6.8 and 6.1.1.4'
O O 0.0106 0.0060 'International Tables Vol C Tables 4.2.6.8 and 6.1.1.4'

loop_
_geom_angle_atom_site_label_1
_geom_angle_atom_site_label_2
_geom_angle_atom_site_label_3
_geom_angle
_geom_angle_site_symmetry_1
_geom_angle_site_symmetry_3
_geom_angle_publ_flag
C5 C4 C3 122.7(7) . . ?
C5 C4 I2 119.5(6) . . ?
C3 C4 I2 117.7(6) . . ?
C1 C6 C5 121.0(8) . . ?
C1 C6 I3 118.9(6) . . ?
C5 C6 I3 120.2(6) . . ?
O1 C1 C6 123.0(8) . . ?
O1 C1 C2 118.2(8) . . ?
C6 C1 C2 118.8(7) . . ?
C3 C2 C1 120.8(7) . . ?
C3 C2 I1 119.8(6) . . ?
C1 C2 I1 119.4(6) . . ?
C4 C5 C6 118.3(8) . . ?
C2 C3 C4 118.4(7) . . ?

loop_
_geom_bond_atom_site_label_1
_geom_bond_atom_site_label_2
_geom_bond_distance
_geom_bond_site_symmetry_2
_geom_bond_publ_flag
I2 C4 2.117(8) . ?
I3 C6 2.090(8) . ?
I1 C2 2.086(8) . ?
C4 C5 1.371(12) . ?
C4 C3 1.391(11) . ?
C6 C1 1.393(12) . ?
C6 C5 1.394(11) . ?
O1 C1 1.324(11) . ?
C1 C2 1.408(12) . ?
C2 C3 1.377(12) . ?

loop_
_cod_related_entry_id
_cod_related_entry_database
_cod_related_entry_code
1 ChemSpider 11369
